data_8102322
loop_
_publ_author_name
'Andreas Ries'
'J\"urgen Sander'
'Christian Neis'
'Anton Zaschka'
'Bernd Morgenstern'
'Kaspar Hegetschweiler'

_publ_section_title
;
 Crystal structure of (7Z)-7-(2-azidoethylidene)-2,3-
 dihydrofuro[3,4-b] [1,4]dioxin-5(7H)-one, C8H7N3O4
;
_journal_issue 4
_journal_name_full 'Zeitschrift f\"ur Kristallographie - New Crystal Structures'
_journal_page_first 377
_journal_volume 223
_journal_year 2008
_chemical_formula_sum 'C8 H7 N3 O4'
_chemical_formula_weight 209.17
_space_group_IT_number 33
_symmetry_cell_setting orthorhombic
_symmetry_space_group_name_Hall 'P 2c -2n'
_symmetry_space_group_name_H-M 'P n a 21'
_atom_sites_solution_hydrogens geom
_atom_sites_solution_primary direct
_atom_sites_solution_secondary difmap
_audit_creation_method SHELXL-97
_cell_angle_alpha 90.00
_cell_angle_beta 90.00
_cell_angle_gamma 90.00
_cell_formula_units_Z 4
_cell_length_a 18.654(2)
_cell_length_b 3.8526(5)
_cell_length_c 12.0746(14)
_cell_measurement_reflns_used 4260
_cell_measurement_temperature 153(2)
_cell_volume 867.76(18)
_computing_cell_refinement 'Bruker SMART'
_computing_data_collection 'Bruker SMART'
_computing_data_reduction 'Bruker SAINT'
_computing_molecular_graphics 'Bruker SHELXTL'
_computing_publication_material 'Bruker SHELXTL'
_computing_structure_refinement 'SHELXL-97 (Sheldrick, 1997)'
_computing_structure_solution 'SHELXS-97 (Sheldrick, 1990)'
_diffrn_ambient_temperature 153(2)
_diffrn_measured_fraction_theta_full 1.000
_diffrn_measured_fraction_theta_max 1.000
_diffrn_measurement_device_type 'Bruker X8 Apex, Nonius Kappa CCD'
_diffrn_measurement_method 'phi and omega scans'
_diffrn_radiation_monochromator graphite
_diffrn_radiation_source 'fine-focus sealed tube'
_diffrn_radiation_type MoK\a
_diffrn_radiation_wavelength 0.71073
_diffrn_reflns_av_R_equivalents 0.0361
_diffrn_reflns_av_sigmaI/netI 0.0226
_diffrn_reflns_limit_h_max 23
_diffrn_reflns_limit_h_min -23
_diffrn_reflns_limit_k_max 4
_diffrn_reflns_limit_k_min -4
_diffrn_reflns_limit_l_max 15
_diffrn_reflns_limit_l_min -13
_diffrn_reflns_number 11379
_diffrn_reflns_theta_full 27.00
_diffrn_reflns_theta_max 27.00
_diffrn_reflns_theta_min 2.18
_exptl_absorpt_coefficient_mu 0.131
_exptl_absorpt_correction_T_max 0.9808
_exptl_absorpt_correction_T_min 0.9045
_exptl_absorpt_correction_type multi-scan
_exptl_crystal_colour colorless
_exptl_crystal_density_diffrn 1.601
_exptl_crystal_density_method 'not measured'
_exptl_crystal_description needles
_exptl_crystal_F_000 432
_exptl_crystal_size_max 0.78
_exptl_crystal_size_mid 0.25
_exptl_crystal_size_min 0.15
_refine_diff_density_max 0.150
_refine_diff_density_min -0.153
_refine_diff_density_rms 0.033
_refine_ls_abs_structure_details 'Flack H D (1983), Acta Cryst. A39, 876-881'
_refine_ls_abs_structure_Flack 0.2(8)
_refine_ls_extinction_method none
_refine_ls_goodness_of_fit_ref 1.050
_refine_ls_hydrogen_treatment mixed
_refine_ls_matrix_type full
_refine_ls_number_parameters 164
_refine_ls_number_reflns 1838
_refine_ls_number_restraints 1
_refine_ls_restrained_S_all 1.050
_refine_ls_R_factor_all 0.0299
_refine_ls_R_factor_gt 0.0258
_refine_ls_shift/su_max 0.000
_refine_ls_shift/su_mean 0.000
_refine_ls_structure_factor_coef Fsqd
_refine_ls_weighting_details 'calc w=1/[\s^2^(Fo^2^)+(0.0378P)^2^+0.0567P] where P=(Fo^2^+2Fc^2^)/3'
_refine_ls_weighting_scheme calc
_refine_ls_wR_factor_gt 0.0608
_refine_ls_wR_factor_ref 0.0627
_reflns_number_gt 1702
_reflns_number_total 1838
_reflns_threshold_expression >2sigma(I)
_cod_data_source_file 1267-2355.cff
_cod_data_source_block sh2804
_cod_depositor_comments
;
The following automatic conversions were performed:
'_symmetry_cell_setting' value 'Orthorhombic' changed to 'orthorhombic'
according to '/home/saulius/struct/CIF-dictionaries/cif_core.dic'
dictionary named 'cif_core.dic' version 2.4.1 from 2010-06-29.

Automatic conversion script
Id: cif_fix_enum 1555 2011-01-17 13:19:09Z saulius 

The following automatic conversions were performed:
'_atom_site_symetry_multiplicity' tag replaced with
'_atom_site_symmetry_multiplicity'.

Automatic conversion script
Id: cif_correct_tags 1440 2010-10-19 06:21:57Z saulius 
;
_cod_original_cell_volume 867.74(19)
_cod_original_sg_symbol_H-M Pna2(1)
_cod_database_code 8102322

loop_
_symmetry_equiv_pos_as_xyz
'x, y, z'
'-x, -y, z+1/2'
'x+1/2, -y+1/2, z'
'-x+1/2, y+1/2, z+1/2'

loop_
_atom_site_label
_atom_site_type_symbol
_atom_site_fract_x
_atom_site_fract_y
_atom_site_fract_z
_atom_site_U_iso_or_equiv
_atom_site_adp_type
_atom_site_occupancy
_atom_site_symmetry_multiplicity
_atom_site_calc_flag
_atom_site_refinement_flags
_atom_site_disorder_assembly
_atom_site_disorder_group
O1 O -0.05657(5) 0.0035(3) 0.36186(10) 0.0304(3) Uani 1 1 d . . .
O2 O 0.03146(5) 0.2430(3) 0.25845(9) 0.0213(2) Uani 1 1 d . . .
O3 O 0.04080(5) 0.1723(3) 0.55392(9) 0.0219(2) Uani 1 1 d . . .
O4 O 0.16816(5) 0.4899(3) 0.45232(9) 0.0216(2) Uani 1 1 d . . .
N1 N 0.18410(6) 0.3259(4) 0.01955(10) 0.0260(3) Uani 1 1 d . . .
N2 N 0.19119(6) 0.4149(4) -0.07830(11) 0.0267(3) Uani 1 1 d . . .
N3 N 0.20416(8) 0.4757(5) -0.16727(13) 0.0431(4) Uani 1 1 d . . .
C1 C 0.12294(8) 0.4904(4) 0.07882(12) 0.0216(3) Uani 1 1 d . . .
C2 C 0.14133(8) 0.5025(4) 0.19869(13) 0.0213(3) Uani 1 1 d . . .
C3 C 0.09886(7) 0.3906(4) 0.27917(12) 0.0191(3) Uani 1 1 d . . .
C4 C 0.10934(7) 0.3797(4) 0.39823(12) 0.0182(3) Uani 1 1 d . . .
C5 C 0.16771(7) 0.3420(4) 0.56375(13) 0.0209(3) Uani 1 1 d . . .
C6 C 0.09417(8) 0.3650(4) 0.61711(12) 0.0212(3) Uani 1 1 d . . .
C7 C 0.05166(7) 0.2326(4) 0.44491(12) 0.0187(3) Uani 1 1 d . . .
C8 C 0.00115(8) 0.1407(4) 0.35827(12) 0.0212(3) Uani 1 1 d . . .
H1 H 0.1154(9) 0.726(5) 0.0527(16) 0.029(4) Uiso 1 1 d . . .
H2 H 0.0793(9) 0.354(5) 0.0616(16) 0.024(4) Uiso 1 1 d . . .
H3 H 0.1873(10) 0.601(5) 0.2206(15) 0.026(4) Uiso 1 1 d . . .
H4 H 0.1829(9) 0.102(5) 0.5581(16) 0.030(5) Uiso 1 1 d . . .
H5 H 0.2027(9) 0.477(4) 0.6065(13) 0.014(4) Uiso 1 1 d . . .
H6 H 0.0947(9) 0.259(4) 0.6900(16) 0.017(4) Uiso 1 1 d . . .
H7 H 0.0793(9) 0.601(5) 0.6254(15) 0.024(4) Uiso 1 1 d . . .

loop_
_atom_site_aniso_label
_atom_site_aniso_U_11
_atom_site_aniso_U_22
_atom_site_aniso_U_33
_atom_site_aniso_U_23
_atom_site_aniso_U_13
_atom_site_aniso_U_12
O1 0.0225(5) 0.0424(7) 0.0264(6) -0.0030(5) 0.0007(4) -0.0101(5)
O2 0.0182(4) 0.0274(5) 0.0182(5) -0.0002(4) -0.0007(4) -0.0020(4)
O3 0.0204(4) 0.0283(5) 0.0171(5) 0.0029(4) 0.0009(4) -0.0035(4)
O4 0.0193(4) 0.0301(5) 0.0155(5) 0.0015(4) 0.0000(4) -0.0044(4)
N1 0.0222(6) 0.0393(8) 0.0163(7) 0.0008(6) 0.0007(5) 0.0019(5)
N2 0.0189(5) 0.0411(7) 0.0201(8) -0.0033(6) -0.0011(5) -0.0040(5)
N3 0.0317(8) 0.0780(11) 0.0197(8) 0.0020(8) 0.0052(6) -0.0055(8)
C1 0.0219(7) 0.0261(8) 0.0166(7) -0.0004(6) 0.0006(6) 0.0022(6)
C2 0.0226(7) 0.0215(8) 0.0198(7) -0.0009(6) -0.0005(6) -0.0008(5)
C3 0.0195(6) 0.0180(6) 0.0196(8) -0.0023(6) -0.0024(5) 0.0007(5)
C4 0.0176(6) 0.0194(7) 0.0176(7) -0.0019(6) -0.0005(5) 0.0017(5)
C5 0.0210(6) 0.0251(8) 0.0166(7) 0.0012(6) -0.0025(6) -0.0005(6)
C6 0.0234(7) 0.0238(8) 0.0165(8) -0.0005(6) -0.0001(6) -0.0008(6)
C7 0.0193(6) 0.0207(7) 0.0162(7) -0.0005(6) 0.0008(5) 0.0014(5)
C8 0.0210(6) 0.0231(7) 0.0196(8) -0.0007(6) 0.0001(5) 0.0008(6)

loop_
_atom_type_symbol
_atom_type_description
_atom_type_scat_dispersion_real
_atom_type_scat_dispersion_imag
_atom_type_scat_source
C C 0.0033 0.0016 'International Tables Vol C Tables 4.2.6.8 and 6.1.1.4'
H H 0.0000 0.0000 'International Tables Vol C Tables 4.2.6.8 and 6.1.1.4'
N N 0.0061 0.0033 'International Tables Vol C Tables 4.2.6.8 and 6.1.1.4'
O O 0.0106 0.0060 'International Tables Vol C Tables 4.2.6.8 and 6.1.1.4'

loop_
_geom_angle_atom_site_label_1
_geom_angle_atom_site_label_2
_geom_angle_atom_site_label_3
_geom_angle
_geom_angle_site_symmetry_1
_geom_angle_site_symmetry_3
_geom_angle_publ_flag
C8 O2 C3 108.99(11) . . ?
C7 O3 C6 108.66(11) . . ?
C4 O4 C5 108.63(11) . . ?
N2 N1 C1 115.02(13) . . ?
N3 N2 N1 172.64(15) . . ?
C2 C1 N1 107.72(12) . . ?
C3 C2 C1 124.40(13) . . ?
C2 C3 O2 122.47(13) . . ?
C2 C3 C4 130.91(13) . . ?
O2 C3 C4 106.61(11) . . ?
C7 C4 O4 125.71(14) . . ?
C7 C4 C3 108.70(13) . . ?
O4 C4 C3 125.56(12) . . ?
O4 C5 C6 111.91(12) . . ?
O3 C6 C5 111.43(12) . . ?
C4 C7 O3 127.04(13) . . ?
C4 C7 C8 108.73(13) . . ?
O3 C7 C8 124.23(12) . . ?
O1 C8 O2 121.45(13) . . ?
O1 C8 C7 131.58(14) . . ?
O2 C8 C7 106.98(12) . . ?

loop_
_geom_bond_atom_site_label_1
_geom_bond_atom_site_label_2
_geom_bond_distance
_geom_bond_site_symmetry_2
_geom_bond_publ_flag
O1 C8 1.2002(17) . ?
O2 C8 1.3884(18) . ?
O2 C3 1.4024(16) . ?
O3 C7 1.3518(18) . ?
O3 C6 1.4575(18) . ?
O4 C4 1.3456(18) . ?
O4 C5 1.4611(19) . ?
N1 N2 1.2374(18) . ?
N1 C1 1.4883(19) . ?
N2 N3 1.126(2) . ?
C1 C2 1.488(2) . ?
C2 C3 1.326(2) . ?
C3 C4 1.451(2) . ?
C4 C7 1.340(2) . ?
C5 C6 1.518(2) . ?
C7 C8 1.452(2) . ?
